data_7250477
loop_
_publ_author_name
'Bahrani-Pour, Maryam'
'Beheshti, Azizolla'
'Sedaghat, Tahereh'
'Samiee, Sepideh'
'Soleymani-babadi, Susan'
'Shakeri, Fatemeh'
'Janczak, Jan'
'Parisi, Emmanuele'

_publ_section_title
;
 Effect of anion variation on the iodine adsorption capacity of new
 silver(i)-dithione coordination polymers
;
_journal_issue 24
_journal_name_full CrystEngComm
_journal_page_first 4102
_journal_page_last 4115
_journal_paper_doi 10.1039/D5CE00275C
_journal_volume 27
_journal_year 2025
_chemical_formula_moiety 'C16 H18 Ag N4 S2, F6 P, C2 H3 N'
_chemical_formula_sum 'C18 H21 Ag F6 N5 P S2'
_chemical_formula_weight 624.36
_space_group_crystal_system triclinic
_space_group_IT_number 2
_space_group_name_Hall '-P 1'
_space_group_name_H-M_alt 'P -1'
_atom_sites_solution_hydrogens geom
_atom_sites_solution_primary direct
_atom_sites_solution_secondary difmap
_audit_creation_method SHELXL-2018/3
_audit_update_record
;
2025-04-26 deposited with the CCDC.	2025-05-13 downloaded from the CCDC.
;
_cell_angle_alpha 99.962(9)
_cell_angle_beta 105.877(9)
_cell_angle_gamma 92.806(7)
_cell_formula_units_Z 2
_cell_length_a 8.9221(7)
_cell_length_b 9.1495(9)
_cell_length_c 15.5032(19)
_cell_measurement_reflns_used 1565
_cell_measurement_temperature 295(2)
_cell_measurement_theta_max 24.6330
_cell_measurement_theta_min 3.0730
_cell_volume 1192.7(2)
_computing_cell_refinement
;
CrysAlisPro 1.171.42.93a (Rigaku Oxford Diffraction, 2023)
;
_computing_data_collection
;
CrysAlisPro 1.171.42.93a (Rigaku Oxford Diffraction, 2023)
;
_computing_data_reduction
;
CrysAlisPro 1.171.42.93a (Rigaku Oxford Diffraction, 2023)
;
_computing_molecular_graphics
;
Brandenburg & Putz (2006). Diamond 3.0. Crystal and Molecular
Structure Visualisation, University of Bonn, Germany
;
_computing_publication_material 'SHELXL-2018/3 (Sheldrick, 2018)'
_computing_structure_refinement 'SHELXL-2018/3 (Sheldrick, 2018)'
_computing_structure_solution 'SHELXT 2014/5 (Sheldrick, 2014)'
_diffrn_ambient_temperature 295(2)
_diffrn_detector 'CCD plate'
_diffrn_detector_area_resol_mean 10.6249
_diffrn_measured_fraction_theta_full 0.996
_diffrn_measured_fraction_theta_max 0.966
_diffrn_measurement_device 'four-circle diffractometer'
_diffrn_measurement_device_type 'Xcalibur, Atlas'
_diffrn_measurement_method \w-scan
_diffrn_radiation_type MoK\a
_diffrn_radiation_wavelength 0.71073
_diffrn_reflns_av_R_equivalents 0.0739
_diffrn_reflns_av_unetI/netI 0.0891
_diffrn_reflns_Laue_measured_fraction_full 0.996
_diffrn_reflns_Laue_measured_fraction_max 0.966
_diffrn_reflns_limit_h_max 11
_diffrn_reflns_limit_h_min -11
_diffrn_reflns_limit_k_max 11
_diffrn_reflns_limit_k_min -11
_diffrn_reflns_limit_l_max 20
_diffrn_reflns_limit_l_min -20
_diffrn_reflns_number 18660
_diffrn_reflns_point_group_measured_fraction_full 0.996
_diffrn_reflns_point_group_measured_fraction_max 0.966
_diffrn_reflns_theta_full 26.500
_diffrn_reflns_theta_max 27.500
_diffrn_reflns_theta_min 2.423
_diffrn_source 'fine-focus sealed X-ray tube'
_exptl_absorpt_coefficient_mu 1.150
_exptl_absorpt_correction_T_max 1.0000
_exptl_absorpt_correction_T_min 0.9576
_exptl_absorpt_correction_type multi-scan
_exptl_absorpt_process_details
;
CrysAlisPro 1.171.42.93a (Rigaku Oxford Diffraction, 2023)
Empirical absorption correction using spherical harmonics,
implemented in SCALE3 ABSPACK scaling algorithm.
;
_exptl_crystal_colour colourless
_exptl_crystal_density_diffrn 1.738
_exptl_crystal_description needle
_exptl_crystal_F_000 624
_exptl_crystal_size_max 0.356
_exptl_crystal_size_mid 0.024
_exptl_crystal_size_min 0.021
_refine_diff_density_max 0.478
_refine_diff_density_min -0.479
_refine_diff_density_rms 0.090
_refine_ls_extinction_method none
_refine_ls_goodness_of_fit_ref 1.005
_refine_ls_hydrogen_treatment constr
_refine_ls_matrix_type full
_refine_ls_number_parameters 297
_refine_ls_number_reflns 5295
_refine_ls_number_restraints 0
_refine_ls_restrained_S_all 1.005
_refine_ls_R_factor_all 0.3091
_refine_ls_R_factor_gt 0.0888
_refine_ls_shift/su_max 0.002
_refine_ls_shift/su_mean 0.000
_refine_ls_structure_factor_coef Fsqd
_refine_ls_weighting_details 'w=1/[\s^2^(Fo^2^)+(0.0135P)^2^] where P=(Fo^2^+2Fc^2^)/3'
_refine_ls_weighting_scheme calc
_refine_ls_wR_factor_gt 0.1023
_refine_ls_wR_factor_ref 0.1292
_reflns_Friedel_coverage 0.000
_reflns_number_gt 1541
_reflns_number_total 5295
_reflns_threshold_expression 'I > 2\s(I)'
_cod_data_source_file d5ce00275c2.cif
_cod_data_source_block MB114_RT
_cod_depositor_comments 'Adding full bibliography for 7250475--7250481.cif.'
_cod_database_code 7250477
_shelx_shelxl_version_number 2018/3
_shelx_space_group_comment
;
The symmetry employed for this shelxl refinement is uniquely defined
by the following loop, which should always be used as a source of
symmetry information in preference to the above space-group names.
They are only intended as comments.
;
_shelx_estimated_absorpt_t_min 0.685
_shelx_estimated_absorpt_t_max 0.976
_exptl_absorpt_special_details
;
Empirical correction (ABSPACK) includes:
- Absorption correction using spherical harmonics
- Frame scaling
;

loop_
_space_group_symop_operation_xyz
'x, y, z'
'-x, -y, -z'

loop_
_atom_site_label
_atom_site_type_symbol
_atom_site_fract_x
_atom_site_fract_y
_atom_site_fract_z
_atom_site_U_iso_or_equiv
_atom_site_adp_type
_atom_site_occupancy
_atom_site_site_symmetry_order
_atom_site_calc_flag
_atom_site_refinement_flags_posn
_atom_site_refinement_flags_adp
_atom_site_refinement_flags_occupancy
_atom_site_disorder_assembly
_atom_site_disorder_group
Ag1 Ag 0.25104(13) 1.00350(12) 0.49762(6) 0.0845(3) Uani 1 1 d . . . . .
S1 S 0.3855(3) 0.9599(3) 0.38378(15) 0.0680(8) Uani 1 1 d . . . . .
C1 C 0.2601(10) 0.8187(10) 0.3031(6) 0.042(2) Uani 1 1 d . . . . .
N1 N 0.1397(9) 0.8422(8) 0.2334(5) 0.0406(19) Uani 1 1 d . . . . .
C2 C 0.0680(12) 0.7098(12) 0.1847(6) 0.064(3) Uani 1 1 d . . . . .
H2 H -0.020706 0.694670 0.134528 0.076 Uiso 1 1 calc R U . . .
C3 C 0.1469(11) 0.6009(11) 0.2210(5) 0.058(3) Uani 1 1 d . . . . .
H3 H 0.123790 0.498495 0.200373 0.070 Uiso 1 1 calc R U . . .
N2 N 0.2708(7) 0.6746(9) 0.2964(4) 0.040(2) Uani 1 1 d . . . . .
C4 C 0.0941(10) 0.9823(10) 0.2154(5) 0.067(3) Uani 1 1 d . . . . .
H4A H 0.019019 1.013100 0.247134 0.100 Uiso 1 1 calc R U . . .
H4B H 0.048056 0.974335 0.150869 0.100 Uiso 1 1 calc R U . . .
H15C H 0.184339 1.054594 0.235955 0.100 Uiso 1 1 calc R U . . .
C5 C 0.3839(9) 0.5993(10) 0.3574(5) 0.056(3) Uani 1 1 d . . . . .
H5A H 0.477381 0.667385 0.388332 0.067 Uiso 1 1 calc R U . . .
H5B H 0.413773 0.514169 0.321353 0.067 Uiso 1 1 calc R U . . .
C6 C 0.3153(10) 0.5461(11) 0.4292(6) 0.045(3) Uani 1 1 d . . . . .
C7 C 0.2290(10) 0.4105(11) 0.4103(6) 0.055(3) Uani 1 1 d . . . . .
H7 H 0.212609 0.349380 0.353269 0.066 Uiso 1 1 calc R U . . .
C8 C 0.1648(10) 0.3613(10) 0.4743(6) 0.051(3) Uani 1 1 d . . . . .
H8 H 0.109332 0.267388 0.460504 0.062 Uiso 1 1 calc R U . . .
C9 C 0.1837(10) 0.4510(13) 0.5565(6) 0.055(3) Uani 1 1 d . . . . .
C10 C 0.2754(11) 0.5916(12) 0.5771(6) 0.060(3) Uani 1 1 d . . . . .
H10 H 0.297156 0.652250 0.634690 0.072 Uiso 1 1 calc R U . . .
C11 C 0.3317(10) 0.6364(9) 0.5092(5) 0.043(2) Uani 1 1 d . . . . .
H11 H 0.382187 0.731957 0.520129 0.052 Uiso 1 1 calc R U . . .
C12 C 0.1165(9) 0.4037(10) 0.6263(5) 0.051(3) Uani 1 1 d . . . . .
H12A H 0.079500 0.489459 0.657530 0.061 Uiso 1 1 calc R U . . .
H12B H 0.026789 0.330853 0.595583 0.061 Uiso 1 1 calc R U . . .
N3 N 0.2270(8) 0.3392(10) 0.6941(4) 0.050(2) Uani 1 1 d . . . . .
C13 C 0.2316(10) 0.1897(12) 0.6902(6) 0.047(3) Uani 1 1 d . . . . .
S2 S 0.1164(3) 0.0466(3) 0.61209(15) 0.0662(8) Uani 1 1 d . . . . .
N4 N 0.3489(9) 0.1792(10) 0.7668(5) 0.052(2) Uani 1 1 d . . . . .
C14 C 0.4136(10) 0.3159(14) 0.8155(6) 0.056(3) Uani 1 1 d . . . . .
H14 H 0.493894 0.337196 0.870088 0.067 Uiso 1 1 calc R U . . .
C15 C 0.3384(11) 0.4144(12) 0.7692(6) 0.061(3) Uani 1 1 d . . . . .
H15 H 0.359295 0.517590 0.785902 0.073 Uiso 1 1 calc R U . . .
C16 C 0.4004(10) 0.0368(9) 0.7940(6) 0.068(3) Uani 1 1 d . . . . .
H16A H 0.310121 -0.031949 0.784898 0.102 Uiso 1 1 calc R U . . .
H16B H 0.459767 0.056425 0.857350 0.102 Uiso 1 1 calc R U . . .
H16C H 0.464348 -0.005577 0.757394 0.102 Uiso 1 1 calc R U . . .
N5 N 0.8914(11) 1.2851(11) 1.2099(5) 0.095(3) Uani 1 1 d . . . . .
C17 C 0.8406(12) 1.2704(13) 1.1298(10) 0.089(4) Uani 1 1 d . . . . .
C18 C 0.7931(14) 1.2578(13) 1.0370(7) 0.108(4) Uani 1 1 d . . . . .
H18A H 0.856330 1.192812 1.010153 0.162 Uiso 1 1 calc R U . . .
H18B H 0.804141 1.354437 1.021999 0.162 Uiso 1 1 calc R U . . .
H18C H 0.685273 1.217196 1.013741 0.162 Uiso 1 1 calc R U . . .
P1 P 0.6947(3) 0.7470(3) 0.9391(2) 0.0654(8) Uani 1 1 d . . . . .
F1 F 0.7410(8) 0.7967(9) 1.0468(4) 0.155(3) Uani 1 1 d . . . . .
F2 F 0.6450(11) 0.7006(11) 0.8348(5) 0.197(4) Uani 1 1 d . . . . .
F3 F 0.8256(15) 0.6324(16) 0.9643(8) 0.113(4) Uiso 0.5 1 d . . P A -1
F4 F 0.5817(18) 0.8679(19) 0.9363(9) 0.128(5) Uiso 0.5 1 d . . P A -1
F5 F 0.8362(18) 0.8766(19) 0.9500(10) 0.143(5) Uiso 0.5 1 d . . P A -1
F6 F 0.5757(17) 0.6184(17) 0.9517(8) 0.119(4) Uiso 0.5 1 d . . P A -1
F33 F 0.6986(16) 0.9174(14) 0.9226(7) 0.100(4) Uiso 0.5 1 d . . P A -2
F34 F 0.682(2) 0.576(2) 0.9293(12) 0.185(7) Uiso 0.5 1 d . . P A -2
F35 F 0.8594(16) 0.746(2) 0.9307(9) 0.136(5) Uiso 0.5 1 d . . P A -2
F36 F 0.5188(18) 0.745(2) 0.9339(10) 0.148(5) Uiso 0.5 1 d . . P A -2

loop_
_atom_site_aniso_label
_atom_site_aniso_U_11
_atom_site_aniso_U_22
_atom_site_aniso_U_33
_atom_site_aniso_U_23
_atom_site_aniso_U_13
_atom_site_aniso_U_12
Ag1 0.1244(6) 0.0764(5) 0.0621(4) 0.0064(4) 0.0449(4) 0.0216(4)
S1 0.0639(18) 0.081(2) 0.0518(15) -0.0030(17) 0.0174(15) -0.0119(16)
C1 0.040(6) 0.044(7) 0.046(6) 0.004(5) 0.022(5) 0.004(5)
N1 0.059(5) 0.020(4) 0.045(5) 0.003(4) 0.022(4) -0.004(4)
C2 0.091(8) 0.048(7) 0.043(5) 0.014(6) 0.001(6) 0.015(6)
C3 0.075(7) 0.057(8) 0.025(5) -0.029(5) 0.012(5) -0.012(6)
N2 0.044(5) 0.053(5) 0.039(4) 0.026(4) 0.022(4) 0.031(4)
C4 0.081(7) 0.062(8) 0.054(6) 0.011(6) 0.019(6) -0.013(6)
C5 0.054(6) 0.076(8) 0.051(5) 0.025(6) 0.027(5) 0.031(6)
C6 0.052(6) 0.052(7) 0.031(5) -0.001(5) 0.015(5) 0.023(6)
C7 0.051(7) 0.056(8) 0.054(6) 0.000(6) 0.015(5) 0.016(6)
C8 0.059(7) 0.045(7) 0.052(6) 0.023(6) 0.009(5) 0.014(5)
C9 0.030(6) 0.096(10) 0.051(6) 0.043(7) 0.010(5) 0.033(6)
C10 0.060(7) 0.065(8) 0.046(6) 0.018(6) -0.007(6) 0.015(6)
C11 0.064(6) 0.019(5) 0.047(5) 0.017(5) 0.012(5) 0.009(5)
C12 0.054(6) 0.084(8) 0.026(4) 0.023(5) 0.017(4) 0.029(6)
N3 0.039(5) 0.083(7) 0.027(4) 0.017(5) 0.006(4) 0.004(5)
C13 0.034(6) 0.067(8) 0.041(6) 0.005(6) 0.014(5) 0.007(6)
S2 0.0622(18) 0.078(2) 0.0492(15) -0.0021(16) 0.0133(14) -0.0096(16)
N4 0.044(5) 0.084(7) 0.034(5) 0.034(5) 0.005(4) 0.012(5)
C14 0.030(6) 0.100(9) 0.029(5) 0.012(6) -0.007(4) 0.000(6)
C15 0.043(6) 0.091(9) 0.044(6) 0.020(7) 0.004(5) -0.001(6)
C16 0.079(7) 0.043(6) 0.096(7) 0.035(6) 0.031(6) 0.028(6)
N5 0.126(8) 0.103(8) 0.048(5) 0.015(6) 0.009(6) 0.024(6)
C17 0.062(8) 0.075(9) 0.139(11) 0.052(10) 0.021(9) 0.017(6)
C18 0.147(11) 0.102(11) 0.070(8) -0.002(8) 0.033(8) 0.033(9)
P1 0.0550(18) 0.076(2) 0.073(2) 0.0208(18) 0.0270(16) 0.0120(16)
F1 0.155(6) 0.214(9) 0.094(4) 0.030(5) 0.031(5) 0.019(6)
F2 0.235(9) 0.236(11) 0.092(5) 0.009(7) 0.019(6) -0.013(8)

loop_
_atom_type_symbol
_atom_type_description
_atom_type_scat_dispersion_real
_atom_type_scat_dispersion_imag
_atom_type_scat_source
C C 0.0033 0.0016 'International Tables Vol C Tables 4.2.6.8 and 6.1.1.4'
H H 0.0000 0.0000 'International Tables Vol C Tables 4.2.6.8 and 6.1.1.4'
N N 0.0061 0.0033 'International Tables Vol C Tables 4.2.6.8 and 6.1.1.4'
F F 0.0171 0.0103 'International Tables Vol C Tables 4.2.6.8 and 6.1.1.4'
P P 0.1023 0.0942 'International Tables Vol C Tables 4.2.6.8 and 6.1.1.4'
S S 0.1246 0.1234 'International Tables Vol C Tables 4.2.6.8 and 6.1.1.4'
Ag Ag -0.8971 1.1015 'International Tables Vol C Tables 4.2.6.8 and 6.1.1.4'

loop_
_geom_angle_atom_site_label_1
_geom_angle_atom_site_label_2
_geom_angle_atom_site_label_3
_geom_angle
_geom_angle_site_symmetry_1
_geom_angle_site_symmetry_3
_geom_angle_publ_flag
S1 Ag1 S2 179.82(12) . 1_565 ?
C1 S1 Ag1 101.5(3) . . ?
N2 C1 N1 109.3(8) . . ?
N2 C1 S1 126.3(8) . . ?
N1 C1 S1 124.3(7) . . ?
C2 N1 C1 108.5(7) . . ?
C2 N1 C4 125.2(8) . . ?
C1 N1 C4 126.3(8) . . ?
N1 C2 C3 108.3(8) . . ?
N1 C2 H2 125.8 . . ?
C3 C2 H2 125.8 . . ?
C2 C3 N2 106.3(9) . . ?
C2 C3 H3 126.9 . . ?
N2 C3 H3 126.9 . . ?
C1 N2 C3 107.5(7) . . ?
C1 N2 C5 127.7(9) . . ?
C3 N2 C5 124.7(9) . . ?
N1 C4 H4A 109.5 . . ?
N1 C4 H4B 109.5 . . ?
H4A C4 H4B 109.5 . . ?
N1 C4 H15C 109.5 . . ?
H4A C4 H15C 109.5 . . ?
H4B C4 H15C 109.5 . . ?
N2 C5 C6 111.7(6) . . ?
N2 C5 H5A 109.3 . . ?
C6 C5 H5A 109.3 . . ?
N2 C5 H5B 109.3 . . ?
C6 C5 H5B 109.3 . . ?
H5A C5 H5B 107.9 . . ?
C11 C6 C7 118.8(9) . . ?
C11 C6 C5 119.9(10) . . ?
C7 C6 C5 121.1(8) . . ?
C6 C7 C8 121.8(9) . . ?
C6 C7 H7 119.1 . . ?
C8 C7 H7 119.1 . . ?
C9 C8 C7 119.7(10) . . ?
C9 C8 H8 120.2 . . ?
C7 C8 H8 120.2 . . ?
C8 C9 C10 118.7(9) . . ?
C8 C9 C12 121.5(11) . . ?
C10 C9 C12 119.8(10) . . ?
C11 C10 C9 118.7(9) . . ?
C11 C10 H10 120.6 . . ?
C9 C10 H10 120.6 . . ?
C6 C11 C10 121.9(10) . . ?
C6 C11 H11 119.0 . . ?
C10 C11 H11 119.0 . . ?
N3 C12 C9 113.8(6) . . ?
N3 C12 H12A 108.8 . . ?
C9 C12 H12A 108.8 . . ?
N3 C12 H12B 108.8 . . ?
C9 C12 H12B 108.8 . . ?
H12A C12 H12B 107.7 . . ?
C15 N3 C13 109.6(8) . . ?
C15 N3 C12 126.8(9) . . ?
C13 N3 C12 123.6(8) . . ?
N3 C13 N4 104.2(8) . . ?
N3 C13 S2 129.0(8) . . ?
N4 C13 S2 126.8(9) . . ?
C13 S2 Ag1 102.9(3) . 1_545 ?
C14 N4 C13 111.1(8) . . ?
C14 N4 C16 123.6(8) . . ?
C13 N4 C16 125.2(10) . . ?
C15 C14 N4 106.1(8) . . ?
C15 C14 H14 126.9 . . ?
N4 C14 H14 126.9 . . ?
C14 C15 N3 108.9(10) . . ?
C14 C15 H15 125.5 . . ?
N3 C15 H15 125.5 . . ?
N4 C16 H16A 109.5 . . ?
N4 C16 H16B 109.5 . . ?
H16A C16 H16B 109.5 . . ?
N4 C16 H16C 109.5 . . ?
H16A C16 H16C 109.5 . . ?
H16B C16 H16C 109.5 . . ?
N5 C17 C18 175.5(14) . . ?
C17 C18 H18A 109.5 . . ?
C17 C18 H18B 109.5 . . ?
H18A C18 H18B 109.5 . . ?
C17 C18 H18C 109.5 . . ?
H18A C18 H18C 109.5 . . ?
H18B C18 H18C 109.5 . . ?
F35 P1 F2 84.7(6) . . ?
F2 P1 F4 92.3(6) . . ?
F35 P1 F34 90.0(10) . . ?
F2 P1 F34 80.1(8) . . ?
F35 P1 F36 172.6(8) . . ?
F2 P1 F36 87.9(7) . . ?
F34 P1 F36 89.6(9) . . ?
F35 P1 F1 97.0(6) . . ?
F2 P1 F1 178.3(5) . . ?
F4 P1 F1 86.1(6) . . ?
F34 P1 F1 100.4(7) . . ?
F36 P1 F1 90.4(6) . . ?
F2 P1 F6 93.6(6) . . ?
F4 P1 F6 95.7(8) . . ?
F1 P1 F6 85.8(5) . . ?
F2 P1 F3 99.4(6) . . ?
F4 P1 F3 168.2(7) . . ?
F1 P1 F3 82.2(5) . . ?
F6 P1 F3 84.5(7) . . ?
F35 P1 F33 87.8(8) . . ?
F2 P1 F33 86.0(6) . . ?
F34 P1 F33 166.1(8) . . ?
F36 P1 F33 90.8(8) . . ?
F1 P1 F33 93.4(5) . . ?
F2 P1 F5 98.3(6) . . ?
F4 P1 F5 88.6(8) . . ?
F1 P1 F5 82.5(6) . . ?
F6 P1 F5 167.2(7) . . ?
F3 P1 F5 88.8(8) . . ?

loop_
_geom_bond_atom_site_label_1
_geom_bond_atom_site_label_2
_geom_bond_distance
_geom_bond_site_symmetry_2
_geom_bond_publ_flag
Ag1 S1 2.382(2) . ?
Ag1 S2 2.391(2) 1_565 ?
S1 C1 1.737(9) . ?
C1 N2 1.315(9) . ?
C1 N1 1.356(9) . ?
N1 C2 1.338(10) . ?
N1 C4 1.414(10) . ?
C2 C3 1.361(11) . ?
C2 H2 0.9300 . ?
C3 N2 1.410(9) . ?
C3 H3 0.9300 . ?
N2 C5 1.469(8) . ?
C4 H4A 0.9600 . ?
C4 H4B 0.9600 . ?
C4 H15C 0.9600 . ?
C5 C6 1.543(10) . ?
C5 H5A 0.9700 . ?
C5 H5B 0.9700 . ?
C6 C11 1.334(9) . ?
C6 C7 1.370(11) . ?
C7 C8 1.399(10) . ?
C7 H7 0.9300 . ?
C8 C9 1.354(11) . ?
C8 H8 0.9300 . ?
C9 C10 1.428(13) . ?
C9 C12 1.486(10) . ?
C10 C11 1.395(11) . ?
C10 H10 0.9300 . ?
C11 H11 0.9300 . ?
C12 N3 1.460(9) . ?
C12 H12A 0.9700 . ?
C12 H12B 0.9700 . ?
N3 C15 1.357(10) . ?
N3 C13 1.361(10) . ?
C13 N4 1.373(9) . ?
C13 S2 1.696(10) . ?
N4 C14 1.354(11) . ?
N4 C16 1.493(9) . ?
C14 C15 1.340(11) . ?
C14 H14 0.9300 . ?
C15 H15 0.9300 . ?
C16 H16A 0.9600 . ?
C16 H16B 0.9600 . ?
C16 H16C 0.9600 . ?
N5 C17 1.180(12) . ?
C17 C18 1.366(13) . ?
C18 H18A 0.9600 . ?
C18 H18B 0.9600 . ?
C18 H18C 0.9600 . ?
P1 F35 1.511(14) . ?
P1 F2 1.530(7) . ?
P1 F4 1.531(13) . ?
P1 F34 1.540(19) . ?
P1 F36 1.548(15) . ?
P1 F1 1.584(6) . ?
P1 F6 1.620(14) . ?
P1 F3 1.622(13) . ?
P1 F33 1.623(12) . ?
P1 F5 1.642(16) . ?

loop_
_geom_torsion_atom_site_label_1
_geom_torsion_atom_site_label_2
_geom_torsion_atom_site_label_3
_geom_torsion_atom_site_label_4
_geom_torsion
_geom_torsion_site_symmetry_1
_geom_torsion_site_symmetry_2
_geom_torsion_site_symmetry_3
_geom_torsion_site_symmetry_4
_geom_torsion_publ_flag
Ag1 S1 C1 N2 -94.8(7) . . . . ?
Ag1 S1 C1 N1 89.3(6) . . . . ?
N2 C1 N1 C2 3.5(9) . . . . ?
S1 C1 N1 C2 180.0(7) . . . . ?
N2 C1 N1 C4 -177.8(7) . . . . ?
S1 C1 N1 C4 -1.3(11) . . . . ?
C1 N1 C2 C3 -2.6(10) . . . . ?
C4 N1 C2 C3 178.6(7) . . . . ?
N1 C2 C3 N2 0.9(10) . . . . ?
N1 C1 N2 C3 -2.8(9) . . . . ?
S1 C1 N2 C3 -179.2(5) . . . . ?
N1 C1 N2 C5 -179.8(6) . . . . ?
S1 C1 N2 C5 3.8(12) . . . . ?
C2 C3 N2 C1 1.2(10) . . . . ?
C2 C3 N2 C5 178.3(7) . . . . ?
C1 N2 C5 C6 96.5(10) . . . . ?
C3 N2 C5 C6 -80.0(9) . . . . ?
N2 C5 C6 C11 -89.5(9) . . . . ?
N2 C5 C6 C7 86.4(10) . . . . ?
C11 C6 C7 C8 -3.4(12) . . . . ?
C5 C6 C7 C8 -179.4(7) . . . . ?
C6 C7 C8 C9 2.0(12) . . . . ?
C7 C8 C9 C10 -2.8(11) . . . . ?
C7 C8 C9 C12 179.5(7) . . . . ?
C8 C9 C10 C11 4.9(11) . . . . ?
C12 C9 C10 C11 -177.3(7) . . . . ?
C7 C6 C11 C10 5.7(12) . . . . ?
C5 C6 C11 C10 -178.3(7) . . . . ?
C9 C10 C11 C6 -6.6(12) . . . . ?
C8 C9 C12 N3 96.0(9) . . . . ?
C10 C9 C12 N3 -81.7(10) . . . . ?
C9 C12 N3 C15 81.2(10) . . . . ?
C9 C12 N3 C13 -99.0(10) . . . . ?
C15 N3 C13 N4 0.8(9) . . . . ?
C12 N3 C13 N4 -179.0(6) . . . . ?
C15 N3 C13 S2 178.7(6) . . . . ?
C12 N3 C13 S2 -1.1(12) . . . . ?
N3 C13 S2 Ag1 88.5(8) . . . 1_545 ?
N4 C13 S2 Ag1 -94.0(7) . . . 1_545 ?
N3 C13 N4 C14 0.0(9) . . . . ?
S2 C13 N4 C14 -178.0(6) . . . . ?
N3 C13 N4 C16 180.0(7) . . . . ?
S2 C13 N4 C16 2.0(11) . . . . ?
C13 N4 C14 C15 -0.8(9) . . . . ?
C16 N4 C14 C15 179.3(7) . . . . ?
N4 C14 C15 N3 1.2(9) . . . . ?
C13 N3 C15 C14 -1.3(10) . . . . ?
C12 N3 C15 C14 178.5(7) . . . . ?
